data_4113524
loop_
_publ_author_name
'Miriam V. Bennett'
'Jeffrey R. Long'

_publ_contact_author
;
        Jeffrey R. Long
        Department of Chemistry
        University of California, Berkeley
        United States of America
;
_publ_contact_author_email jlong@cchem.berkeley.edu
_publ_contact_author_fax '510 643-3832'
_publ_contact_author_phone '510 642-0860'
_publ_section_title
;
 New Cyanometalate Building Units: Synthesis and Characterization of
 [Re(CN)7]3- and [Re(CN)8]3-
;
_journal_name_full 'Journal of the American Chemical Society'
_journal_page_first 2394
_journal_page_last 2395
_journal_paper_doi 10.1021/ja029795v
_journal_volume 125
_journal_year 2003
_chemical_compound_source synthetic
_chemical_formula_structural K3Re(CN)3-2MeCN
_chemical_formula_sum 'C12 H6 K3 N10 Re'
_chemical_formula_weight 593.77
_chemical_name_systematic
; 
 ? 
;
_space_group_IT_number 62
_symmetry_cell_setting orthorhombic
_symmetry_space_group_name_Hall '-P 2ac 2n'
_symmetry_space_group_name_H-M 'P n m a'
_atom_sites_solution_hydrogens geom
_atom_sites_solution_primary direct
_atom_sites_solution_secondary difmap
_audit_creation_method SHELXL
_cell_angle_alpha 90.00
_cell_angle_beta 90.00
_cell_angle_gamma 90.00
_cell_formula_units_Z 4
_cell_length_a 17.2149(5)
_cell_length_b 10.5170(3)
_cell_length_c 9.3391(3)
_cell_measurement_temperature 134(2)
_cell_volume 1690.84(9)
_computing_cell_refinement
;
  SMART (Siemens, 1995), SAINT (Siemens, 1995)
;
_computing_data_collection 'SMART (Siemens, 1995)'
_computing_data_reduction
;
  SAINT (Siemens, 1995), XPREP (Siemens, 1995)
;
_computing_structure_refinement 'SHELXL-93 (Sheldrick, 1993)'
_computing_structure_solution 'SHELXS-86 (Sheldrick, 1990)'
_diffrn_ambient_temperature 134(2)
_diffrn_radiation_monochromator graphite
_diffrn_radiation_source 'fine-focus sealed tube'
_diffrn_radiation_type MoK\a
_diffrn_radiation_wavelength 0.71073
_diffrn_reflns_av_R_equivalents 0.0502
_diffrn_reflns_av_sigmaI/netI 0.0387
_diffrn_reflns_limit_h_max 20
_diffrn_reflns_limit_h_min -14
_diffrn_reflns_limit_k_max 12
_diffrn_reflns_limit_k_min -12
_diffrn_reflns_limit_l_max 10
_diffrn_reflns_limit_l_min -11
_diffrn_reflns_number 7163
_diffrn_reflns_theta_max 25.52
_diffrn_reflns_theta_min 2.37
_exptl_absorpt_coefficient_mu 7.946
_exptl_absorpt_correction_type 'gaussian from xtal shape'
_exptl_crystal_colour white
_exptl_crystal_density_diffrn 2.333
_exptl_crystal_description plate
_exptl_crystal_F_000 1120
_exptl_crystal_size_max 0.33
_exptl_crystal_size_mid 0.22
_exptl_crystal_size_min 0.07
_refine_diff_density_max 0.911
_refine_diff_density_min -1.271
_refine_diff_density_rms 0.138
_refine_ls_extinction_method none
_refine_ls_goodness_of_fit_all 1.005
_refine_ls_goodness_of_fit_obs 1.068
_refine_ls_matrix_type full
_refine_ls_number_parameters 123
_refine_ls_number_reflns 1570
_refine_ls_number_restraints 0
_refine_ls_restrained_S_all 1.005
_refine_ls_restrained_S_obs 1.068
_refine_ls_R_factor_all 0.0221
_refine_ls_R_factor_obs 0.0194
_refine_ls_shift/esd_max 0.007
_refine_ls_shift/esd_mean 0.000
_refine_ls_structure_factor_coef Fsqd
_refine_ls_weighting_details 'w=1/[\s^2^(Fo^2^)+(0.0173P)^2^+0.0000P] where P=(Fo^2^+2Fc^2^)/3'
_refine_ls_weighting_scheme calc
_refine_ls_wR_factor_all 0.0440
_refine_ls_wR_factor_obs 0.0438
_reflns_number_observed 1391
_reflns_number_total 1570
_reflns_observed_criterion >2sigma(I)
_cod_data_source_file ja029795v_s2_3.cif
_cod_data_source_block compound4
_cod_depositor_comments
;
The following automatic conversions were performed:

'_refine_ls_weighting_scheme' value 'calc
w=1/[\s^2^(Fo^2^)+(0.0173P)^2^+0.0000P] where P=(Fo^2^+2Fc^2^)/3' was
changed to 'calc'. New tag '_refine_ls_weighting_details' was
created. The value of the new tag was set to
'w=1/[\s^2^(Fo^2^)+(0.0173P)^2^+0.0000P] where P=(Fo^2^+2Fc^2^)/3'.

Automatic conversion script
Id: cif_fix_values 3143 2015-03-26 13:38:13Z robertas 
;
_cod_database_code 4113524

loop_
_symmetry_equiv_pos_as_xyz
'x, y, z'
'-x+1/2, -y, z+1/2'
'-x, y+1/2, -z'
'x+1/2, -y+1/2, -z+1/2'
'-x, -y, -z'
'x-1/2, y, -z-1/2'
'x, -y-1/2, z'
'-x-1/2, y-1/2, z-1/2'

loop_
_atom_site_aniso_label
_atom_site_aniso_U_11
_atom_site_aniso_U_22
_atom_site_aniso_U_33
_atom_site_aniso_U_23
_atom_site_aniso_U_13
_atom_site_aniso_U_12
Re1 0.00992(13) 0.01184(12) 0.00971(13) 0.000 -0.00078(8) 0.000
C1 0.011(3) 0.010(2) 0.024(3) 0.000 0.002(2) 0.000
N1 0.029(3) 0.017(2) 0.014(3) 0.000 -0.002(2) 0.000
C2 0.019(2) 0.014(2) 0.009(2) 0.0028(13) 0.000(2) 0.003(2)
N2 0.017(2) 0.022(2) 0.025(2) 0.0012(13) -0.0020(15) -0.001(2)
C3 0.012(2) 0.018(2) 0.014(2) 0.0021(15) -0.002(2) -0.001(2)
N3 0.017(2) 0.021(2) 0.016(2) -0.0007(13) -0.0031(13) 0.0015(14)
C4 0.017(3) 0.010(3) 0.013(3) 0.000 -0.001(2) 0.000
N4 0.019(3) 0.020(2) 0.026(3) 0.000 0.002(2) 0.000
C5 0.016(2) 0.022(2) 0.015(2) -0.001(2) -0.003(2) -0.003(2)
N5 0.031(2) 0.030(2) 0.025(2) 0.003(2) -0.004(2) -0.004(2)
C6 0.028(4) 0.019(3) 0.020(3) 0.000 0.002(3) 0.000
C7 0.034(5) 0.033(4) 0.036(4) 0.000 -0.014(3) 0.000
N6 0.032(4) 0.025(3) 0.027(3) 0.000 -0.001(3) 0.000
K1 0.0211(7) 0.0199(6) 0.0176(6) 0.000 0.0036(5) 0.000
K2 0.0168(5) 0.0188(4) 0.0154(4) -0.0007(3) 0.0024(3) -0.0009(3)

loop_
_atom_site_label
_atom_site_type_symbol
_atom_site_fract_x
_atom_site_fract_y
_atom_site_fract_z
_atom_site_U_iso_or_equiv
_atom_site_thermal_displace_type
_atom_site_occupancy
_atom_site_calc_flag
_atom_site_refinement_flags
Re1 Re 0.114212(12) 0.2500 0.20184(2) 0.01049(9) Uani 1 d S
C1 C 0.0903(3) 0.2500 -0.0210(6) 0.0149(12) Uani 1 d S
N1 N 0.0757(3) 0.2500 -0.1406(5) 0.0201(10) Uani 1 d S
C2 C 0.0164(2) 0.1313(3) 0.1924(3) 0.0139(8) Uani 1 d .
N2 N -0.0386(2) 0.0699(3) 0.1806(3) 0.0214(8) Uani 1 d .
C3 C 0.1602(2) 0.0808(3) 0.1167(4) 0.0143(8) Uani 1 d .
N3 N 0.1838(2) -0.0131(3) 0.0708(3) 0.0183(7) Uani 1 d .
C4 C 0.2337(3) 0.2500 0.2487(5) 0.0136(11) Uani 1 d S
N4 N 0.2981(3) 0.2500 0.2797(5) 0.0215(11) Uani 1 d S
C5 C 0.1182(2) 0.1323(3) 0.3827(4) 0.0177(8) Uani 1 d .
N5 N 0.1227(2) 0.0664(3) 0.4816(4) 0.0287(8) Uani 1 d .
C6 C 0.3530(4) 0.2500 0.8909(6) 0.0222(13) Uani 1 d S
C7 C 0.4257(5) 0.2500 0.9672(7) 0.034(2) Uani 1 d S
N6 N 0.2956(3) 0.2500 0.8274(5) 0.0281(12) Uani 1 d S
K1 K 0.39148(7) 0.2500 0.53180(13) 0.0196(3) Uani 1 d S
K2 K 0.17952(5) 0.04378(7) 0.75727(8) 0.0170(2) Uani 1 d .
H7B H 0.4506(27) 0.1816(39) 0.9459(46) 0.050 Uiso 1 d .
H7A H 0.4060(39) 0.2500 1.0772(79) 0.050 Uiso 1 d S

loop_
_atom_type_symbol
_atom_type_description
_atom_type_scat_dispersion_real
_atom_type_scat_dispersion_imag
_atom_type_scat_source
C C 0.0033 0.0016 'International Tables Vol C Tables 4.2.6.8 and 6.1.1.4'
H H 0.0000 0.0000 'International Tables Vol C Tables 4.2.6.8 and 6.1.1.4'
N N 0.0061 0.0033 'International Tables Vol C Tables 4.2.6.8 and 6.1.1.4'
K K 0.2009 0.2494 'International Tables Vol C Tables 4.2.6.8 and 6.1.1.4'
Re Re -1.0185 7.2310 'International Tables Vol C Tables 4.2.6.8 and 6.1.1.4'

loop_
_geom_angle_atom_site_label_1
_geom_angle_atom_site_label_2
_geom_angle_atom_site_label_3
_geom_angle
_geom_angle_site_symmetry_1
_geom_angle_site_symmetry_3
C5 Re1 C5 72.4(2) 7_565 .
C5 Re1 C2 73.08(13) 7_565 7_565
C5 Re1 C2 114.34(14) . 7_565
C5 Re1 C2 114.34(14) 7_565 .
C5 Re1 C2 73.07(13) . .
C2 Re1 C2 73.0(2) 7_565 .
C5 Re1 C4 78.45(15) 7_565 .
C5 Re1 C4 78.46(15) . .
C2 Re1 C4 142.53(10) 7_565 .
C2 Re1 C4 142.54(10) . .
C5 Re1 C3 142.38(14) 7_565 .
C5 Re1 C3 78.03(13) . .
C2 Re1 C3 142.13(13) 7_565 .
C2 Re1 C3 77.44(13) . .
C4 Re1 C3 73.19(12) . .
C5 Re1 C3 78.02(13) 7_565 7_565
C5 Re1 C3 142.38(14) . 7_565
C2 Re1 C3 77.44(13) 7_565 7_565
C2 Re1 C3 142.13(13) . 7_565
C4 Re1 C3 73.19(12) . 7_565
C3 Re1 C3 115.5(2) . 7_565
C5 Re1 C1 142.86(10) 7_565 .
C5 Re1 C1 142.86(10) . .
C2 Re1 C1 78.62(14) 7_565 .
C2 Re1 C1 78.62(14) . .
C4 Re1 C1 113.2(2) . .
C3 Re1 C1 72.68(11) . .
C3 Re1 C1 72.68(11) 7_565 .
N1 C1 Re1 178.6(5) . .
N1 C1 K2 60.0(2) . 1_554
Re1 C1 K2 121.0(2) . 1_554
N1 C1 K2 60.0(2) . 7_564
Re1 C1 K2 121.0(2) . 7_564
K2 C1 K2 80.13(12) 1_554 7_564
N1 C1 K1 75.7(4) . 6_556
Re1 C1 K1 102.9(2) . 6_556
K2 C1 K1 115.96(13) 1_554 6_556
K2 C1 K1 115.96(13) 7_564 6_556
C1 N1 K2 100.5(3) . 7_564
C1 N1 K2 100.5(3) . 1_554
K2 N1 K2 93.91(14) 7_564 1_554
C1 N1 K1 84.9(4) . 6_556
K2 N1 K1 132.18(8) 7_564 6_556
K2 N1 K1 132.18(8) 1_554 6_556
N2 C2 Re1 176.2(3) . .
N2 C2 K1 67.0(2) . 6_556
Re1 C2 K1 109.24(12) . 6_556
C2 N2 K2 160.7(3) . 5_556
C2 N2 K1 92.2(2) . 6_556
K2 N2 K1 93.44(10) 5_556 6_556
N3 C3 Re1 178.5(3) . .
N3 C3 K2 61.0(2) . 2_554
Re1 C3 K2 119.75(13) . 2_554
N3 C3 K2 59.9(2) . 1_554
Re1 C3 K2 120.50(13) . 1_554
K2 C3 K2 105.30(10) 2_554 1_554
C3 N3 K1 129.8(3) . 2_554
C3 N3 K2 99.0(2) . 2_554
K1 N3 K2 110.21(10) 2_554 2_554
C3 N3 K2 100.6(2) . 1_554
K1 N3 K2 92.23(9) 2_554 1_554
K2 N3 K2 128.39(11) 2_554 1_554
N4 C4 Re1 177.4(4) . .
N4 C4 K2 64.72(9) . 8_665
Re1 C4 K2 115.50(9) . 8_665
N4 C4 K2 64.72(9) . 2_554
Re1 C4 K2 115.50(9) . 2_554
K2 C4 K2 128.3(2) 8_665 2_554
C4 N4 K1 138.9(4) . .
C4 N4 K2 95.89(10) . 8_665
K1 N4 K2 89.18(9) . 8_665
C4 N4 K2 95.89(10) . 2_554
K1 N4 K2 89.18(9) . 2_554
K2 N4 K2 163.8(2) 8_665 2_554
N5 C5 Re1 177.9(3) . .
C5 N5 K2 144.9(3) . .
N6 C6 C7 178.7(7) . .
N6 C6 K1 70.2(4) . .
C7 C6 K1 108.4(4) . .
C6 N6 K2 132.74(11) . 7_565
C6 N6 K2 132.74(11) . .
K2 N6 K2 91.8(2) 7_565 .
C6 N6 K1 90.1(4) . .
K2 N6 K1 98.82(11) 7_565 .
K2 N6 K1 98.82(11) . .
N3 K1 N3 123.21(13) 2 8_666
N3 K1 N4 81.25(8) 2 .
N3 K1 N4 81.25(8) 8_666 .
N3 K1 N2 73.30(8) 2 6_656
N3 K1 N2 145.62(9) 8_666 6_656
N4 K1 N2 71.30(10) . 6_656
N3 K1 N2 145.62(9) 2 4
N3 K1 N2 73.30(8) 8_666 4
N4 K1 N2 71.30(10) . 4
N2 K1 N2 78.46(12) 6_656 4
N3 K1 N6 69.80(7) 2 .
N3 K1 N6 69.80(7) 8_666 .
N4 K1 N6 114.79(15) . .
N2 K1 N6 140.77(6) 6_656 .
N2 K1 N6 140.77(6) 4 .
N3 K1 C2 136.35(9) 2 4
N3 K1 C2 92.74(9) 8_666 4
N4 K1 C2 80.86(11) . 4
N2 K1 C2 63.30(9) 6_656 4
N2 K1 C2 20.74(8) 4 4
N6 K1 C2 153.16(8) . 4
N3 K1 C2 92.74(9) 2 6_656
N3 K1 C2 136.35(9) 8_666 6_656
N4 K1 C2 80.86(11) . 6_656
N2 K1 C2 20.74(8) 6_656 6_656
N2 K1 C2 63.30(9) 4 6_656
N6 K1 C2 153.16(8) . 6_656
C2 K1 C2 45.18(13) 4 6_656
N3 K1 N1 113.38(7) 2 6_656
N3 K1 N1 113.38(7) 8_666 6_656
N4 K1 N1 142.08(13) . 6_656
N2 K1 N1 79.60(9) 6_656 6_656
N2 K1 N1 79.60(9) 4 6_656
N6 K1 N1 103.13(13) . 6_656
C2 K1 N1 64.30(10) 4 6_656
C2 K1 N1 64.30(10) 6_656 6_656
N3 K1 C6 77.59(8) 2 .
N3 K1 C6 77.59(8) 8_666 .
N4 K1 C6 134.5(2) . .
N2 K1 C6 136.69(8) 6_656 .
N2 K1 C6 136.69(8) 4 .
N6 K1 C6 19.70(13) . .
C2 K1 C6 139.48(11) 4 .
C2 K1 C6 139.48(11) 6_656 .
N1 K1 C6 83.43(14) 6_656 .
N3 K1 C1 117.48(7) 2 6_656
N3 K1 C1 117.48(7) 8_666 6_656
N4 K1 C1 122.63(14) . 6_656
N2 K1 C1 65.10(9) 6_656 6_656
N2 K1 C1 65.10(9) 4 6_656
N6 K1 C1 122.58(14) . 6_656
C2 K1 C1 47.13(10) 4 6_656
C2 K1 C1 47.13(10) 6_656 6_656
N1 K1 C1 19.45(11) 6_656 6_656
C6 K1 C1 102.9(2) . 6_656
N3 K1 K2 45.37(6) 2 2_554
N3 K1 K2 126.35(8) 8_666 2_554
N4 K1 K2 48.03(2) . 2_554
N2 K1 K2 41.13(7) 6_656 2_554
N2 K1 K2 100.25(7) 4 2_554
N6 K1 K2 112.01(7) . 2_554
C2 K1 K2 94.71(6) 4 2_554
C2 K1 K2 61.09(7) 6_656 2_554
N1 K1 K2 117.63(5) 6_656 2_554
C6 K1 K2 122.87(6) . 2_554
C1 K1 K2 105.85(6) 6_656 2_554
N5 K2 N2 85.54(10) . 5_556
N5 K2 N3 74.99(10) . 2
N2 K2 N3 141.02(9) 5_556 2
N5 K2 N1 91.36(12) . 1_556
N2 K2 N1 73.77(10) 5_556 1_556
N3 K2 N1 138.69(9) 2 1_556
N5 K2 N3 159.75(10) . 1_556
N2 K2 N3 74.32(9) 5_556 1_556
N3 K2 N3 122.52(5) 2 1_556
N1 K2 N3 81.16(10) 1_556 1_556
N5 K2 N6 111.98(11) . .
N2 K2 N6 147.66(11) 5_556 .
N3 K2 N6 71.25(11) 2 .
N1 K2 N6 78.68(12) 1_556 .
N3 K2 N6 85.12(11) 1_556 .
N5 K2 N4 101.02(11) . 2
N2 K2 N4 70.50(12) 5_556 2
N3 K2 N4 80.36(11) 2 2
N1 K2 N4 140.93(12) 1_556 2
N3 K2 N4 74.52(10) 1_556 2
N6 K2 N4 127.93(12) . 2
N5 K2 C3 87.69(10) . 2
N2 K2 C3 129.82(9) 5_556 2
N3 K2 C3 19.99(8) 2 2
N1 K2 C3 156.15(10) 1_556 2
N3 K2 C3 106.70(8) 1_556 2
N6 K2 C3 79.61(10) . 2
N4 K2 C3 62.22(11) 2 2
N5 K2 C1 110.85(12) . 1_556
N2 K2 C1 75.49(10) 5_556 1_556
N3 K2 C1 142.96(9) 2 1_556
N1 K2 C1 19.51(11) 1_556 1_556
N3 K2 C1 62.50(10) 1_556 1_556
N6 K2 C1 72.91(12) . 1_556
N4 K2 C1 130.72(11) 2 1_556
C3 K2 C1 151.01(11) 2 1_556
N5 K2 C3 151.19(11) . 1_556
N2 K2 C3 75.89(9) 5_556 1_556
N3 K2 C3 132.50(9) 2 1_556
N1 K2 C3 62.58(10) 1_556 1_556
N3 K2 C3 19.46(8) 1_556 1_556
N6 K2 C3 76.60(11) . 1_556
N4 K2 C3 93.40(10) 2 1_556
C3 K2 C3 121.12(7) 2 1_556
C1 K2 C3 43.45(10) 1_556 1_556
N5 K2 C4 102.10(11) . 2
N2 K2 C4 89.86(11) 5_556 2
N3 K2 C4 62.62(10) 2 2
N1 K2 C4 158.02(11) 1_556 2
N3 K2 C4 80.32(10) 1_556 2
N6 K2 C4 111.31(12) . 2
N4 K2 C4 19.39(11) 2 2
C3 K2 C4 43.53(10) 2 2
C1 K2 C4 142.38(11) 1_556 2
C3 K2 C4 99.71(10) 1_556 2
N5 K2 K1 121.95(8) . 2
N2 K2 K1 45.43(7) 5_556 2
N3 K2 K1 120.89(6) 2 2
N1 K2 K1 99.57(7) 1_556 2
N3 K2 K1 42.40(6) 1_556 2
N6 K2 K1 126.07(9) . 2
N4 K2 K1 42.79(9) 2 2
C3 K2 K1 101.13(6) 2 2
C1 K2 K1 88.03(6) 1_556 2
C3 K2 K1 56.76(6) 1_556 2
C4 K2 K1 58.56(9) 2 2

loop_
_geom_bond_atom_site_label_1
_geom_bond_atom_site_label_2
_geom_bond_distance
_geom_bond_site_symmetry_2
Re1 C5 2.095(4) 7_565
Re1 C5 2.095(4) .
Re1 C2 2.098(4) 7_565
Re1 C2 2.098(4) .
Re1 C4 2.103(6) .
Re1 C3 2.104(4) .
Re1 C3 2.104(4) 7_565
Re1 C1 2.121(5) .
C1 N1 1.144(6) .
C1 K2 3.369(4) 1_554
C1 K2 3.369(4) 7_564
C1 K1 3.424(5) 6_556
N1 K2 2.968(3) 7_564
N1 K2 2.968(3) 1_554
N1 K1 3.330(5) 6_556
C2 N2 1.152(5) .
C2 K1 3.250(4) 6_556
N2 K2 2.765(3) 5_556
N2 K1 2.995(3) 6_556
C3 N3 1.151(4) .
C3 K2 3.325(4) 2_554
C3 K2 3.395(3) 1_554
N3 K1 2.832(3) 2_554
N3 K2 2.945(3) 2_554
N3 K2 2.989(3) 1_554
C4 N4 1.146(7) .
C4 K2 3.433(3) 8_665
C4 K2 3.433(3) 2_554
N4 K1 2.851(5) .
N4 K2 3.1206(10) 8_665
N4 K2 3.1206(10) 2_554
C5 N5 1.157(5) .
N5 K2 2.764(3) .
C6 N6 1.152(7) .
C6 C7 1.440(10) .
C6 K1 3.419(5) .
N6 K2 3.020(4) 7_565
N6 K2 3.020(4) .
N6 K1 3.217(5) .
K1 N3 2.832(3) 2
K1 N3 2.832(3) 8_666
K1 N2 2.995(3) 6_656
K1 N2 2.995(3) 4
K1 C2 3.251(4) 4
K1 C2 3.251(4) 6_656
K1 N1 3.330(5) 6_656
K1 C1 3.424(5) 6_656
K1 K2 4.1968(11) 2_554
K2 N2 2.765(3) 5_556
K2 N3 2.945(3) 2
K2 N1 2.968(3) 1_556
K2 N3 2.989(3) 1_556
K2 N4 3.1206(10) 2
K2 C3 3.325(4) 2
K2 C1 3.369(4) 1_556
K2 C3 3.395(3) 1_556
K2 C4 3.433(3) 2
K2 K1 4.1969(11) 2
